data_4033259
loop_
_publ_author_name
'Wang, Weifan'
'Shen, Xingchao'
'Zhao, Fengyi'
'Jiang, Huan'
'Yao, Weiwei'
'Pullarkat, Sumod A.'
'Xu, Li'
'Ma, Mengtao'

_publ_section_title
;
 Ytterbium-Catalyzed Hydroboration of Aldehydes and Ketones.
;
_journal_name_full 'The Journal of organic chemistry'
_journal_paper_doi 10.1021/acs.joc.7b02076
_journal_year 2017
_chemical_formula_moiety 'C100 H104 I N2 O2 Yb, 2(C7 H8)'
_chemical_formula_sum 'C114 H120 I N2 O2 Yb'
_chemical_formula_weight 1850.05
_space_group_crystal_system monoclinic
_space_group_IT_number 14
_space_group_name_Hall '-P 2yn'
_space_group_name_H-M_alt 'P 1 21/n 1'
_symmetry_space_group_name_Hall '-P 2yn'
_symmetry_space_group_name_H-M 'P 1 21/n 1'
_atom_sites_solution_hydrogens geom
_atom_sites_solution_primary direct
_audit_creation_date 2015-04-13
_audit_creation_method
;
Olex2 1.2
(compiled 2015.01.26 svn.r3150 for OlexSys, GUI svn.r4998)
;
_cell_angle_alpha 90
_cell_angle_beta 92.2807(11)
_cell_angle_gamma 90
_cell_formula_units_Z 4
_cell_length_a 17.7803(6)
_cell_length_b 25.6504(8)
_cell_length_c 20.8183(6)
_cell_measurement_reflns_used 9811
_cell_measurement_temperature 131(2)
_cell_measurement_theta_max 28.301
_cell_measurement_theta_min 2.293
_cell_volume 9487.1(5)
_computing_cell_refinement 'SAINT v8.34A (Bruker, 2013)'
_computing_data_reduction 'SAINT v8.34A (Bruker, 2013)'
_computing_molecular_graphics 'Olex2 (Dolomanov et al., 2009)'
_computing_publication_material 'Olex2 (Dolomanov et al., 2009)'
_computing_structure_refinement 'ShelXL (Sheldrick, 2008)'
_computing_structure_solution 'ShelXS (Sheldrick, 2008)'
_diffrn_ambient_temperature 130.99
_diffrn_measured_fraction_theta_full 0.993
_diffrn_measured_fraction_theta_max 0.993
_diffrn_radiation_type MoK\a
_diffrn_radiation_wavelength 0.71073
_diffrn_reflns_av_R_equivalents 0.0463
_diffrn_reflns_av_unetI/netI 0.0537
_diffrn_reflns_Laue_measured_fraction_full 0.993
_diffrn_reflns_Laue_measured_fraction_max 0.993
_diffrn_reflns_limit_h_max 21
_diffrn_reflns_limit_h_min -20
_diffrn_reflns_limit_k_max 29
_diffrn_reflns_limit_k_min -31
_diffrn_reflns_limit_l_max 25
_diffrn_reflns_limit_l_min -25
_diffrn_reflns_number 69820
_diffrn_reflns_point_group_measured_fraction_full 0.993
_diffrn_reflns_point_group_measured_fraction_max 0.993
_diffrn_reflns_theta_full 25.500
_diffrn_reflns_theta_max 26.022
_diffrn_reflns_theta_min 2.113
_exptl_absorpt_coefficient_mu 1.363
_exptl_crystal_colour 'clear light yellow'
_exptl_crystal_colour_lustre clear
_exptl_crystal_colour_modifier light
_exptl_crystal_colour_primary yellow
_exptl_crystal_density_diffrn 1.295
_exptl_crystal_description block
_exptl_crystal_F_000 3828
_exptl_crystal_size_max 0.34
_exptl_crystal_size_mid 0.33
_exptl_crystal_size_min 0.27
_refine_diff_density_max 1.782
_refine_diff_density_min -0.560
_refine_diff_density_rms 0.099
_refine_ls_extinction_method none
_refine_ls_goodness_of_fit_ref 1.030
_refine_ls_hydrogen_treatment constr
_refine_ls_matrix_type full
_refine_ls_number_parameters 1099
_refine_ls_number_reflns 18573
_refine_ls_number_restraints 60
_refine_ls_restrained_S_all 1.042
_refine_ls_R_factor_all 0.0637
_refine_ls_R_factor_gt 0.0378
_refine_ls_shift/su_max 0.004
_refine_ls_shift/su_mean 0.000
_refine_ls_structure_factor_coef Fsqd
_refine_ls_weighting_details 'w=1/[\s^2^(Fo^2^)+(0.0477P)^2^+2.0770P] where P=(Fo^2^+2Fc^2^)/3'
_refine_ls_weighting_scheme calc
_refine_ls_wR_factor_gt 0.0846
_refine_ls_wR_factor_ref 0.0946
_reflns_Friedel_coverage 0.000
_reflns_number_gt 13828
_reflns_number_total 18573
_reflns_threshold_expression 'I > 2\s(I)'
_cod_data_source_file jo7b02076_si_002.cif
_cod_data_source_block mo_20150409b_0m
_cod_database_code 4033259
_shelx_space_group_comment
;
The symmetry employed for this shelxl refinement is uniquely defined
by the following loop, which should always be used as a source of
symmetry information in preference to the above space-group names.
They are only intended as comments.
;
_olex2_refinement_description
;
1. Fixed Uiso
 At 1.2 times of:
  All C(H) groups
 At 1.5 times of:
  All C(H,H,H) groups
2. Uiso/Uaniso restraints and constraints
Uanis(C108) \\sim Ueq, Uanis(C109) \\sim Ueq, Uanis(C110) \\sim Ueq,
Uanis(C111) \\sim Ueq, Uanis(C112) \\sim Ueq, Uanis(C113) \\sim Ueq: with sigma
of 0.01 and sigma for terminal atoms of 0.02
Uanis(C14) \\sim Ueq, Uanis(C13) \\sim Ueq, Uanis(C12) \\sim Ueq, Uanis(C11)
\\sim Ueq: with sigma of 0.01 and sigma for terminal atoms of 0.02
3.a Ternary CH refined with riding coordinates:
 C22(H22), C35(H35), C38(H38), C72(H72), C85(H85), C88(H88)
3.b Aromatic/amide H refined with riding coordinates:
 C3(H3), C5(H5), C15(H15), C18(H18), C20(H20), C24(H24), C25(H25), C26(H26),
 C27(H27), C28(H28), C30(H30), C31(H31), C32(H32), C33(H33), C34(H34), C40(H40),
  C41(H41), C42(H42), C43(H43), C44(H44), C46(H46), C47(H47), C48(H48),
 C49(H49), C50(H50), C53(H53), C55(H55), C65(H65), C68(H68), C70(H70), C74(H74),
  C75(H75), C76(H76), C77(H77), C78(H78), C80(H80), C81(H81), C82(H82),
 C83(H83), C84(H84), C90(H90), C91(H91), C92(H92), C93(H93), C94(H94), C96(H96),
  C97(H97), C98(H98), C99(H99), C100(H100), C101(H101), C102(H102), C104(H104),
 C105(H105), C106(H106), C108(H108), C109(H109), C110(H110), C111(H111),
 C112(H112)
3.c Idealised Me refined as rotating group:
 C8(H8A,H8B,H8C), C9(H9A,H9B,H9C), C10(H10A,H10B,H10C), C12(H12A,H12B,H12C),
 C13(H13A,H13B,H13C), C14(H14A,H14B,H14C), C36(H36A,H36B,H36C), C37(H37A,H37B,
 H37C), C58(H58A,H58B,H58C), C59(H59A,H59B,H59C), C60(H60A,H60B,H60C), C62(H62A,
 H62B,H62C), C63(H63A,H63B,H63C), C64(H64A,H64B,H64C), C86(H86A,H86B,H86C),
 C87(H87A,H87B,H87C), C107(H10D,H10E,H10F), C114(H11A,H11B,H11C)
;
_shelx_shelxl_version_number 2014/7
_olex2_submission_special_instructions 'No special instructions were received'

loop_
_space_group_symop_operation_xyz
'x, y, z'
'-x+1/2, y+1/2, -z+1/2'
'-x, -y, -z'
'x-1/2, -y-1/2, z-1/2'

loop_
_atom_site_label
_atom_site_type_symbol
_atom_site_fract_x
_atom_site_fract_y
_atom_site_fract_z
_atom_site_U_iso_or_equiv
_atom_site_adp_type
_atom_site_occupancy
_atom_site_site_symmetry_order
_atom_site_calc_flag
_atom_site_refinement_flags_posn
_atom_site_refinement_flags_adp
Yb1 Yb 0.07504(2) 0.75923(2) 0.67648(2) 0.01949(5) Uani 1 1 d . .
I1 I 0.20061(2) 0.68780(2) 0.68290(2) 0.03529(8) Uani 1 1 d . .
O1 O 0.09419(13) 0.79433(9) 0.58824(10) 0.0209(5) Uani 1 1 d . .
O2 O 0.03016(14) 0.74146(9) 0.76541(10) 0.0219(5) Uani 1 1 d . .
N1 N -0.03760(16) 0.74190(10) 0.61644(13) 0.0183(6) Uani 1 1 d . .
N2 N 0.09602(16) 0.83733(10) 0.73330(12) 0.0191(6) Uani 1 1 d . .
C1 C 0.0652(2) 0.80107(12) 0.52907(15) 0.0185(7) Uani 1 1 d . .
C2 C 0.1105(2) 0.81902(13) 0.47789(16) 0.0234(8) Uani 1 1 d . .
C3 C 0.0724(2) 0.82831(13) 0.41936(16) 0.0260(9) Uani 1 1 d . .
H3 H 0.1010 0.8417 0.3855 0.031 Uiso 1 1 calc R .
C4 C -0.0042(2) 0.81981(13) 0.40588(16) 0.0255(8) Uani 1 1 d . .
C5 C -0.0452(2) 0.79935(13) 0.45463(15) 0.0239(8) Uani 1 1 d . .
H5 H -0.0972 0.7920 0.4470 0.029 Uiso 1 1 calc R .
C6 C -0.0110(2) 0.78908(12) 0.51602(15) 0.0187(7) Uani 1 1 d . .
C7 C 0.1947(2) 0.82670(15) 0.48732(16) 0.0269(8) Uani 1 1 d . .
C8 C 0.2323(2) 0.77546(15) 0.51038(18) 0.0335(9) Uani 1 1 d . .
H8A H 0.2865 0.7811 0.5177 0.050 Uiso 1 1 calc GR .
H8B H 0.2240 0.7485 0.4775 0.050 Uiso 1 1 calc GR .
H8C H 0.2103 0.7642 0.5505 0.050 Uiso 1 1 calc GR .
C9 C 0.2112(2) 0.87015(15) 0.53646(17) 0.0314(9) Uani 1 1 d . .
H9A H 0.2657 0.8733 0.5443 0.047 Uiso 1 1 calc GR .
H9B H 0.1875 0.8617 0.5768 0.047 Uiso 1 1 calc GR .
H9C H 0.1910 0.9032 0.5197 0.047 Uiso 1 1 calc GR .
C10 C 0.2316(2) 0.84230(17) 0.42503(18) 0.0390(10) Uani 1 1 d . .
H10A H 0.2107 0.8756 0.4097 0.058 Uiso 1 1 calc GR .
H10B H 0.2218 0.8154 0.3924 0.058 Uiso 1 1 calc GR .
H10C H 0.2860 0.8459 0.4331 0.058 Uiso 1 1 calc GR .
C11 C -0.0394(2) 0.83138(16) 0.33839(17) 0.0343(10) Uani 1 1 d . U
C12 C -0.1217(3) 0.8215(3) 0.3346(3) 0.106(3) Uani 1 1 d . U
H12A H -0.1315 0.7851 0.3458 0.159 Uiso 1 1 calc GR .
H12B H -0.1413 0.8284 0.2907 0.159 Uiso 1 1 calc GR .
H12C H -0.1467 0.8445 0.3647 0.159 Uiso 1 1 calc GR .
C13 C -0.0012(4) 0.7970(2) 0.2890(2) 0.093(2) Uani 1 1 d . U
H13A H 0.0535 0.8017 0.2932 0.139 Uiso 1 1 calc GR .
H13B H -0.0190 0.8070 0.2456 0.139 Uiso 1 1 calc GR .
H13C H -0.0136 0.7604 0.2966 0.139 Uiso 1 1 calc GR .
C14 C -0.0247(3) 0.88756(18) 0.3203(2) 0.0601(15) Uani 1 1 d . U
H14A H -0.0499 0.9108 0.3500 0.090 Uiso 1 1 calc GR .
H14B H -0.0442 0.8940 0.2764 0.090 Uiso 1 1 calc GR .
H14C H 0.0296 0.8943 0.3229 0.090 Uiso 1 1 calc GR .
C15 C -0.0558(2) 0.76059(12) 0.55945(15) 0.0198(7) Uani 1 1 d . .
H15 H -0.1063 0.7543 0.5448 0.024 Uiso 1 1 calc R .
C16 C -0.0945(2) 0.70680(13) 0.64064(15) 0.0190(7) Uani 1 1 d . .
C17 C -0.0816(2) 0.65278(13) 0.63543(15) 0.0212(8) Uani 1 1 d . .
C18 C -0.1379(2) 0.61928(13) 0.65487(15) 0.0247(8) Uani 1 1 d . .
H18 H -0.1305 0.5827 0.6511 0.030 Uiso 1 1 calc R .
C19 C -0.2042(2) 0.63719(13) 0.67950(15) 0.0246(8) Uani 1 1 d . .
C20 C -0.2140(2) 0.69049(13) 0.68593(16) 0.0238(8) Uani 1 1 d . .
H20 H -0.2586 0.7032 0.7042 0.029 Uiso 1 1 calc R .
C21 C -0.1601(2) 0.72610(13) 0.66623(15) 0.0202(8) Uani 1 1 d . .
C22 C -0.1746(2) 0.78493(12) 0.67172(15) 0.0204(8) Uani 1 1 d . .
H22 H -0.1239 0.8019 0.6724 0.024 Uiso 1 1 calc R .
C23 C -0.2174(2) 0.80664(13) 0.61289(16) 0.0229(8) Uani 1 1 d . .
C24 C -0.1917(3) 0.85065(15) 0.58317(19) 0.0371(10) Uani 1 1 d . .
H24 H -0.1473 0.8672 0.5998 0.044 Uiso 1 1 calc R .
C25 C -0.2292(3) 0.87142(16) 0.5295(2) 0.0449(12) Uani 1 1 d . .
H25 H -0.2099 0.9016 0.5094 0.054 Uiso 1 1 calc R .
C26 C -0.2939(3) 0.84863(16) 0.50545(19) 0.0423(11) Uani 1 1 d . .
H26 H -0.3202 0.8632 0.4691 0.051 Uiso 1 1 calc R .
C27 C -0.3203(3) 0.80499(16) 0.53393(19) 0.0419(11) Uani 1 1 d . .
H27 H -0.3650 0.7890 0.5171 0.050 Uiso 1 1 calc R .
C28 C -0.2828(2) 0.78365(15) 0.58706(18) 0.0361(10) Uani 1 1 d . .
H28 H -0.3018 0.7530 0.6062 0.043 Uiso 1 1 calc R .
C29 C -0.2082(2) 0.79820(13) 0.73604(16) 0.0229(8) Uani 1 1 d . .
C30 C -0.1670(2) 0.78509(14) 0.79159(17) 0.0301(9) Uani 1 1 d . .
H30 H -0.1209 0.7668 0.7880 0.036 Uiso 1 1 calc R .
C31 C -0.1906(3) 0.79771(17) 0.85170(18) 0.0399(11) Uani 1 1 d . .
H31 H -0.1618 0.7874 0.8890 0.048 Uiso 1 1 calc R .
C32 C -0.2562(3) 0.82531(18) 0.8576(2) 0.0465(12) Uani 1 1 d . .
H32 H -0.2722 0.8350 0.8989 0.056 Uiso 1 1 calc R .
C33 C -0.2983(3) 0.8388(2) 0.8035(2) 0.0556(14) Uani 1 1 d . .
H33 H -0.3441 0.8574 0.8075 0.067 Uiso 1 1 calc R .
C34 C -0.2743(2) 0.82512(17) 0.74226(19) 0.0416(11) Uani 1 1 d . .
H34 H -0.3038 0.8345 0.7050 0.050 Uiso 1 1 calc R .
C35 C -0.2650(2) 0.59922(15) 0.69814(17) 0.0336(10) Uani 1 1 d . .
H35 H -0.2480 0.5634 0.6867 0.040 Uiso 1 1 calc R .
C36 C -0.3393(3) 0.60967(19) 0.6615(2) 0.0587(14) Uani 1 1 d . .
H36A H -0.3580 0.6442 0.6730 0.088 Uiso 1 1 calc GR .
H36B H -0.3761 0.5831 0.6727 0.088 Uiso 1 1 calc GR .
H36C H -0.3315 0.6084 0.6152 0.088 Uiso 1 1 calc GR .
C37 C -0.2767(3) 0.60021(17) 0.77012(18) 0.0489(13) Uani 1 1 d . .
H37A H -0.2299 0.5902 0.7933 0.073 Uiso 1 1 calc GR .
H37B H -0.3167 0.5757 0.7804 0.073 Uiso 1 1 calc GR .
H37C H -0.2911 0.6355 0.7830 0.073 Uiso 1 1 calc GR .
C38 C -0.0092(2) 0.63315(13) 0.60664(16) 0.0255(8) Uani 1 1 d . .
H38 H 0.0329 0.6525 0.6293 0.031 Uiso 1 1 calc R .
C39 C 0.0065(2) 0.57566(14) 0.61830(17) 0.0312(9) Uani 1 1 d . .
C40 C 0.0527(3) 0.56042(17) 0.6702(2) 0.0559(15) Uani 1 1 d . .
H40 H 0.0726 0.5858 0.6993 0.067 Uiso 1 1 calc R .
C41 C 0.0699(4) 0.50792(19) 0.6796(3) 0.085(2) Uani 1 1 d . .
H41 H 0.1025 0.4978 0.7146 0.102 Uiso 1 1 calc R .
C42 C 0.0398(4) 0.47067(18) 0.6384(2) 0.076(2) Uani 1 1 d . .
H42 H 0.0515 0.4349 0.6450 0.092 Uiso 1 1 calc R .
C43 C -0.0067(3) 0.48552(16) 0.5882(2) 0.0561(15) Uani 1 1 d . .
H43 H -0.0276 0.4599 0.5598 0.067 Uiso 1 1 calc R .
C44 C -0.0238(3) 0.53709(15) 0.57813(18) 0.0415(11) Uani 1 1 d . .
H44 H -0.0570 0.5466 0.5431 0.050 Uiso 1 1 calc R .
C45 C -0.0052(2) 0.64694(13) 0.53594(16) 0.0231(8) Uani 1 1 d . .
C46 C 0.0624(2) 0.66146(17) 0.51068(19) 0.0393(10) Uani 1 1 d . .
H46 H 0.1067 0.6620 0.5377 0.047 Uiso 1 1 calc R .
C47 C 0.0666(3) 0.67528(18) 0.4464(2) 0.0504(13) Uani 1 1 d . .
H47 H 0.1134 0.6860 0.4302 0.060 Uiso 1 1 calc R .
C48 C 0.0042(3) 0.67352(16) 0.40623(19) 0.0397(11) Uani 1 1 d . .
H48 H 0.0075 0.6822 0.3621 0.048 Uiso 1 1 calc R .
C49 C -0.0635(2) 0.65912(14) 0.43028(17) 0.0307(9) Uani 1 1 d . .
H49 H -0.1074 0.6581 0.4027 0.037 Uiso 1 1 calc R .
C50 C -0.0684(2) 0.64603(13) 0.49451(16) 0.0248(8) Uani 1 1 d . .
H50 H -0.1157 0.6363 0.5105 0.030 Uiso 1 1 calc R .
C51 C 0.0254(2) 0.75946(13) 0.82471(15) 0.0199(7) Uani 1 1 d . .
C52 C 0.0023(2) 0.72770(13) 0.87655(16) 0.0230(8) Uani 1 1 d . .
C53 C -0.0082(2) 0.75196(14) 0.93507(16) 0.0257(8) Uani 1 1 d . .
H53 H -0.0250 0.7310 0.9693 0.031 Uiso 1 1 calc R .
C54 C 0.0041(2) 0.80509(14) 0.94772(16) 0.0255(8) Uani 1 1 d . .
C55 C 0.0321(2) 0.83415(14) 0.89847(16) 0.0254(8) Uani 1 1 d . .
H55 H 0.0441 0.8698 0.9057 0.030 Uiso 1 1 calc R .
C56 C 0.0433(2) 0.81196(13) 0.83734(16) 0.0230(8) Uani 1 1 d . .
C57 C -0.0095(2) 0.66857(14) 0.86736(16) 0.0258(8) Uani 1 1 d . .
C58 C -0.0266(2) 0.64121(14) 0.93122(17) 0.0350(10) Uani 1 1 d . .
H58A H -0.0726 0.6559 0.9483 0.052 Uiso 1 1 calc GR .
H58B H 0.0155 0.6466 0.9623 0.052 Uiso 1 1 calc GR .
H58C H -0.0336 0.6038 0.9236 0.052 Uiso 1 1 calc GR .
C59 C 0.0633(2) 0.64406(14) 0.84321(17) 0.0325(9) Uani 1 1 d . .
H59A H 0.0578 0.6061 0.8413 0.049 Uiso 1 1 calc GR .
H59B H 0.1056 0.6531 0.8728 0.049 Uiso 1 1 calc GR .
H59C H 0.0729 0.6575 0.8002 0.049 Uiso 1 1 calc GR .
C60 C -0.0750(2) 0.65732(15) 0.81983(17) 0.0324(9) Uani 1 1 d . .
H60A H -0.1217 0.6711 0.8367 0.049 Uiso 1 1 calc GR .
H60B H -0.0799 0.6196 0.8136 0.049 Uiso 1 1 calc GR .
H60C H -0.0656 0.6740 0.7786 0.049 Uiso 1 1 calc GR .
C61 C -0.0117(2) 0.82777(15) 1.01394(17) 0.0323(9) Uani 1 1 d . .
C62 C 0.0368(3) 0.79950(16) 1.06564(17) 0.0425(11) Uani 1 1 d . .
H62A H 0.0261 0.7620 1.0639 0.064 Uiso 1 1 calc GR .
H62B H 0.0253 0.8130 1.1081 0.064 Uiso 1 1 calc GR .
H62C H 0.0902 0.8053 1.0579 0.064 Uiso 1 1 calc GR .
C63 C -0.0954(3) 0.82136(19) 1.0269(2) 0.0513(13) Uani 1 1 d . .
H63A H -0.1255 0.8417 0.9954 0.077 Uiso 1 1 calc GR .
H63B H -0.1049 0.8339 1.0703 0.077 Uiso 1 1 calc GR .
H63C H -0.1092 0.7845 1.0233 0.077 Uiso 1 1 calc GR .
C64 C 0.0086(3) 0.88594(15) 1.01775(18) 0.0448(12) Uani 1 1 d . .
H64A H 0.0624 0.8903 1.0110 0.067 Uiso 1 1 calc GR .
H64B H -0.0032 0.8995 1.0602 0.067 Uiso 1 1 calc GR .
H64C H -0.0206 0.9051 0.9845 0.067 Uiso 1 1 calc GR .
C65 C 0.0773(2) 0.84598(13) 0.79248(15) 0.0216(8) Uani 1 1 d . .
H65 H 0.0880 0.8801 0.8081 0.026 Uiso 1 1 calc R .
C66 C 0.1333(2) 0.88228(13) 0.70570(14) 0.0193(8) Uani 1 1 d . .
C67 C 0.0891(2) 0.92270(13) 0.67834(15) 0.0210(8) Uani 1 1 d . .
C68 C 0.1262(2) 0.96579(13) 0.65393(15) 0.0232(8) Uani 1 1 d . .
H68 H 0.0973 0.9929 0.6341 0.028 Uiso 1 1 calc R .
C69 C 0.2034(2) 0.97027(13) 0.65762(16) 0.0235(8) Uani 1 1 d . .
C70 C 0.2456(2) 0.92929(13) 0.68473(16) 0.0243(8) Uani 1 1 d . .
H70 H 0.2990 0.9318 0.6867 0.029 Uiso 1 1 calc R .
C71 C 0.2121(2) 0.88522(13) 0.70874(15) 0.0226(8) Uani 1 1 d . .
C72 C 0.0038(2) 0.91998(13) 0.67997(16) 0.0239(8) Uani 1 1 d . .
H72 H -0.0101 0.8823 0.6762 0.029 Uiso 1 1 calc R .
C73 C -0.0358(2) 0.94787(13) 0.62297(17) 0.0241(8) Uani 1 1 d . .
C74 C -0.0244(2) 0.92961(14) 0.56140(17) 0.0305(9) Uani 1 1 d . .
H74 H 0.0092 0.9015 0.5552 0.037 Uiso 1 1 calc R .
C75 C -0.0622(2) 0.95233(16) 0.50873(19) 0.0372(10) Uani 1 1 d . .
H75 H -0.0550 0.9391 0.4668 0.045 Uiso 1 1 calc R .
C76 C -0.1093(2) 0.99339(16) 0.51688(19) 0.0398(11) Uani 1 1 d . .
H76 H -0.1342 1.0092 0.4806 0.048 Uiso 1 1 calc R .
C77 C -0.1209(3) 1.01200(17) 0.57776(19) 0.0435(11) Uani 1 1 d . .
H77 H -0.1542 1.0404 0.5835 0.052 Uiso 1 1 calc R .
C78 C -0.0841(2) 0.98928(15) 0.63057(19) 0.0348(10) Uani 1 1 d . .
H78 H -0.0923 1.0023 0.6724 0.042 Uiso 1 1 calc R .
C79 C -0.0230(2) 0.93858(14) 0.74476(18) 0.0299(9) Uani 1 1 d . .
C80 C -0.0833(3) 0.91424(17) 0.7719(2) 0.0469(12) Uani 1 1 d . .
H80 H -0.1081 0.8863 0.7497 0.056 Uiso 1 1 calc R .
C81 C -0.1082(3) 0.9302(2) 0.8311(3) 0.0662(17) Uani 1 1 d . .
H81 H -0.1498 0.9132 0.8493 0.079 Uiso 1 1 calc R .
C82 C -0.0732(3) 0.9700(2) 0.8631(2) 0.0640(17) Uani 1 1 d . .
H82 H -0.0899 0.9807 0.9038 0.077 Uiso 1 1 calc R .
C83 C -0.0137(3) 0.9947(2) 0.8365(2) 0.0590(15) Uani 1 1 d . .
H83 H 0.0103 1.0228 0.8588 0.071 Uiso 1 1 calc R .
C84 C 0.0118(3) 0.97922(16) 0.77763(19) 0.0383(10) Uani 1 1 d . .
H84 H 0.0533 0.9966 0.7598 0.046 Uiso 1 1 calc R .
C85 C 0.2416(2) 1.01932(14) 0.63288(18) 0.0329(9) Uani 1 1 d . .
H85 H 0.2030 1.0383 0.6057 0.039 Uiso 1 1 calc R .
C86 C 0.2643(3) 1.05530(17) 0.6878(2) 0.0551(13) Uani 1 1 d . .
H86A H 0.2203 1.0628 0.7132 0.083 Uiso 1 1 calc GR .
H86B H 0.2840 1.0879 0.6706 0.083 Uiso 1 1 calc GR .
H86C H 0.3033 1.0385 0.7152 0.083 Uiso 1 1 calc GR .
C87 C 0.3067(3) 1.00761(18) 0.5901(2) 0.0579(14) Uani 1 1 d . .
H87A H 0.3473 0.9907 0.6156 0.087 Uiso 1 1 calc GR .
H87B H 0.3252 1.0402 0.5720 0.087 Uiso 1 1 calc GR .
H87C H 0.2895 0.9844 0.5552 0.087 Uiso 1 1 calc GR .
C88 C 0.2572(2) 0.84031(13) 0.73935(16) 0.0247(8) Uani 1 1 d . .
H88 H 0.2331 0.8076 0.7223 0.030 Uiso 1 1 calc R .
C89 C 0.3385(2) 0.83913(14) 0.71763(17) 0.0265(8) Uani 1 1 d . .
C90 C 0.3542(3) 0.81500(19) 0.6606(2) 0.0563(14) Uani 1 1 d . .
H90 H 0.3153 0.7971 0.6371 0.068 Uiso 1 1 calc R .
C91 C 0.4256(3) 0.8164(2) 0.6372(3) 0.080(2) Uani 1 1 d . .
H91 H 0.4351 0.8001 0.5974 0.096 Uiso 1 1 calc R .
C92 C 0.4832(3) 0.8413(2) 0.6708(2) 0.0609(14) Uani 1 1 d . .
H92 H 0.5324 0.8419 0.6547 0.073 Uiso 1 1 calc R .
C93 C 0.4688(3) 0.86516(18) 0.7281(2) 0.0433(11) Uani 1 1 d . .
H93 H 0.5081 0.8823 0.7520 0.052 Uiso 1 1 calc R .
C94 C 0.3967(2) 0.86416(15) 0.75085(18) 0.0351(10) Uani 1 1 d . .
H94 H 0.3871 0.8811 0.7903 0.042 Uiso 1 1 calc R .
C95 C 0.2511(2) 0.83808(15) 0.81159(17) 0.0286(9) Uani 1 1 d . .
C96 C 0.2498(2) 0.88230(17) 0.84964(18) 0.0395(11) Uani 1 1 d . .
H96 H 0.2532 0.9158 0.8305 0.047 Uiso 1 1 calc R .
C97 C 0.2436(3) 0.8779(2) 0.9160(2) 0.0536(13) Uani 1 1 d . .
H97 H 0.2439 0.9084 0.9420 0.064 Uiso 1 1 calc R .
C98 C 0.2369(3) 0.8296(3) 0.9440(2) 0.0646(16) Uani 1 1 d . .
H98 H 0.2314 0.8268 0.9891 0.077 Uiso 1 1 calc R .
C99 C 0.2384(3) 0.7853(2) 0.9066(2) 0.0570(14) Uani 1 1 d . .
H99 H 0.2347 0.7518 0.9258 0.068 Uiso 1 1 calc R .
C100 C 0.2450(2) 0.78965(17) 0.8416(2) 0.0407(11) Uani 1 1 d . .
H100 H 0.2454 0.7589 0.8162 0.049 Uiso 1 1 calc R .
C101 C -0.2889(6) 0.9597(3) 0.6826(5) 0.117(3) Uani 1 1 d . .
H101 H -0.2377 0.9504 0.6778 0.141 Uiso 1 1 calc R .
C102 C -0.3339(6) 0.9615(4) 0.6268(5) 0.138(4) Uani 1 1 d . .
H102 H -0.3146 0.9522 0.5865 0.166 Uiso 1 1 calc R .
C103 C -0.4046(6) 0.9764(3) 0.6315(4) 0.109(3) Uani 1 1 d . .
C104 C -0.4313(4) 0.9900(3) 0.6886(4) 0.098(2) Uani 1 1 d . .
H104 H -0.4816 1.0022 0.6909 0.117 Uiso 1 1 calc R .
C105 C -0.3843(6) 0.9863(3) 0.7464(4) 0.113(3) Uani 1 1 d . .
H105 H -0.4033 0.9951 0.7870 0.136 Uiso 1 1 calc R .
C106 C -0.3091(6) 0.9693(3) 0.7411(5) 0.109(3) Uani 1 1 d . .
H106 H -0.2757 0.9652 0.7775 0.131 Uiso 1 1 calc R .
C107 C -0.4575(7) 0.9747(4) 0.5718(4) 0.189(5) Uani 1 1 d . .
H10D H -0.4670 0.9383 0.5596 0.283 Uiso 1 1 calc GR .
H10E H -0.4341 0.9929 0.5364 0.283 Uiso 1 1 calc GR .
H10F H -0.5051 0.9917 0.5812 0.283 Uiso 1 1 calc GR .
C108 C 0.2204(6) 0.5569(4) 0.5555(5) 0.159(4) Uani 1 1 d . U
H108 H 0.1865 0.5736 0.5830 0.191 Uiso 1 1 calc R .
C109 C 0.1999(7) 0.5498(5) 0.4876(6) 0.205(5) Uani 1 1 d . U
H109 H 0.1617 0.5720 0.4698 0.246 Uiso 1 1 calc R .
C110 C 0.2275(7) 0.5175(4) 0.4506(5) 0.152(4) Uani 1 1 d . U
H110 H 0.2073 0.5098 0.4088 0.182 Uiso 1 1 calc R .
C111 C 0.2898(6) 0.4947(4) 0.4773(5) 0.132(3) Uani 1 1 d . U
H111 H 0.3141 0.4695 0.4520 0.158 Uiso 1 1 calc R .
C112 C 0.3221(5) 0.5046(3) 0.5386(4) 0.127(3) Uani 1 1 d . U
H112 H 0.3673 0.4877 0.5530 0.152 Uiso 1 1 calc R .
C113 C 0.2855(4) 0.5402(2) 0.5783(3) 0.087(2) Uani 1 1 d . U
C114 C 0.3169(5) 0.5505(4) 0.6417(3) 0.158(4) Uani 1 1 d . .
H11A H 0.3371 0.5181 0.6605 0.238 Uiso 1 1 calc GR .
H11B H 0.2776 0.5642 0.6687 0.238 Uiso 1 1 calc GR .
H11C H 0.3575 0.5762 0.6392 0.238 Uiso 1 1 calc GR .

loop_
_atom_site_aniso_label
_atom_site_aniso_U_11
_atom_site_aniso_U_22
_atom_site_aniso_U_33
_atom_site_aniso_U_23
_atom_site_aniso_U_13
_atom_site_aniso_U_12
Yb1 0.02230(10) 0.01848(8) 0.01738(8) -0.00108(6) -0.00315(6) 0.00168(6)
I1 0.03360(17) 0.03075(14) 0.04061(15) -0.00618(11) -0.01003(12) 0.01267(11)
O1 0.0226(15) 0.0229(13) 0.0170(11) -0.0004(10) -0.0025(10) -0.0009(10)
O2 0.0270(15) 0.0218(13) 0.0170(11) -0.0014(10) 0.0011(10) -0.0008(11)
N1 0.0201(17) 0.0146(14) 0.0200(14) -0.0011(12) -0.0010(12) 0.0023(12)
N2 0.0171(17) 0.0182(15) 0.0219(15) 0.0020(12) -0.0017(12) 0.0013(12)
C1 0.023(2) 0.0162(18) 0.0163(16) -0.0036(14) -0.0016(14) 0.0033(14)
C2 0.026(2) 0.0208(19) 0.0229(18) 0.0002(15) -0.0016(16) -0.0028(15)
C3 0.035(3) 0.0228(19) 0.0206(18) 0.0017(15) 0.0050(16) -0.0046(16)
C4 0.029(2) 0.025(2) 0.0218(18) 0.0014(15) -0.0062(16) -0.0052(16)
C5 0.027(2) 0.0224(19) 0.0223(18) 0.0029(15) -0.0048(16) -0.0007(15)
C6 0.024(2) 0.0162(18) 0.0160(16) -0.0018(14) -0.0016(14) -0.0008(14)
C7 0.022(2) 0.036(2) 0.0236(18) -0.0027(16) 0.0043(16) -0.0025(16)
C8 0.025(2) 0.040(2) 0.035(2) -0.0083(18) 0.0009(18) 0.0051(18)
C9 0.028(2) 0.035(2) 0.032(2) -0.0051(17) 0.0032(17) -0.0076(18)
C10 0.026(3) 0.056(3) 0.036(2) -0.003(2) 0.0081(19) -0.001(2)
C11 0.042(3) 0.037(2) 0.0226(19) 0.0060(17) -0.0102(18) -0.0089(19)
C12 0.066(4) 0.189(7) 0.059(3) 0.076(4) -0.040(3) -0.056(4)
C13 0.175(7) 0.069(4) 0.031(3) -0.014(3) -0.026(3) 0.034(4)
C14 0.087(4) 0.051(3) 0.041(3) 0.021(2) -0.026(3) -0.014(3)
C15 0.023(2) 0.0170(17) 0.0191(17) -0.0042(14) -0.0014(14) 0.0022(15)
C16 0.023(2) 0.0180(18) 0.0159(16) 0.0008(14) -0.0028(14) -0.0034(14)
C17 0.029(2) 0.0214(19) 0.0130(16) 0.0001(14) -0.0061(15) -0.0007(15)
C18 0.038(3) 0.0172(18) 0.0190(17) 0.0012(14) -0.0028(16) -0.0031(16)
C19 0.033(2) 0.0225(19) 0.0178(17) 0.0002(15) -0.0028(16) -0.0075(16)
C20 0.024(2) 0.026(2) 0.0218(18) 0.0013(15) 0.0014(15) -0.0023(16)
C21 0.026(2) 0.0170(18) 0.0172(16) 0.0008(14) -0.0033(15) 0.0011(14)
C22 0.021(2) 0.0158(18) 0.0244(18) -0.0025(15) 0.0006(15) -0.0017(14)
C23 0.024(2) 0.0183(19) 0.0258(18) -0.0001(15) 0.0011(16) 0.0018(15)
C24 0.044(3) 0.029(2) 0.038(2) 0.0065(18) -0.008(2) -0.0064(19)
C25 0.053(3) 0.036(2) 0.045(2) 0.022(2) -0.014(2) -0.010(2)
C26 0.053(3) 0.035(2) 0.038(2) 0.0091(19) -0.016(2) 0.002(2)
C27 0.046(3) 0.035(2) 0.042(2) 0.003(2) -0.021(2) -0.009(2)
C28 0.044(3) 0.024(2) 0.039(2) 0.0077(18) -0.011(2) -0.0089(19)
C29 0.021(2) 0.0203(19) 0.0273(18) 0.0002(15) 0.0022(16) 0.0006(15)
C30 0.033(3) 0.029(2) 0.029(2) -0.0013(17) 0.0008(17) 0.0036(17)
C31 0.045(3) 0.049(3) 0.026(2) 0.0046(19) 0.0021(19) 0.003(2)
C32 0.048(3) 0.062(3) 0.030(2) -0.002(2) 0.013(2) 0.008(2)
C33 0.038(3) 0.080(4) 0.049(3) -0.001(3) 0.014(2) 0.029(3)
C34 0.036(3) 0.058(3) 0.031(2) 0.003(2) 0.0022(19) 0.015(2)
C35 0.044(3) 0.024(2) 0.033(2) 0.0038(17) 0.0016(19) -0.0123(18)
C36 0.052(4) 0.056(3) 0.067(3) 0.018(3) -0.012(3) -0.032(3)
C37 0.062(4) 0.049(3) 0.036(2) 0.005(2) 0.013(2) -0.024(2)
C38 0.033(2) 0.0185(19) 0.0244(18) -0.0052(15) -0.0075(16) 0.0027(16)
C39 0.042(3) 0.023(2) 0.028(2) -0.0038(16) -0.0086(18) 0.0110(18)
C40 0.086(4) 0.031(3) 0.048(3) -0.006(2) -0.033(3) 0.015(2)
C41 0.140(6) 0.035(3) 0.076(4) 0.003(3) -0.064(4) 0.023(3)
C42 0.138(6) 0.023(3) 0.065(3) -0.007(2) -0.035(4) 0.026(3)
C43 0.104(5) 0.026(2) 0.037(2) -0.008(2) -0.015(3) 0.011(2)
C44 0.068(4) 0.028(2) 0.028(2) -0.0024(18) -0.014(2) 0.007(2)
C45 0.027(2) 0.0160(18) 0.0264(18) -0.0050(15) 0.0001(16) 0.0039(15)
C46 0.024(3) 0.059(3) 0.035(2) -0.016(2) -0.0011(18) 0.006(2)
C47 0.043(3) 0.067(3) 0.043(3) -0.015(2) 0.018(2) -0.009(2)
C48 0.050(3) 0.043(3) 0.027(2) -0.0075(19) 0.010(2) -0.003(2)
C49 0.042(3) 0.025(2) 0.0247(19) -0.0019(16) -0.0013(18) 0.0016(18)
C50 0.028(2) 0.0208(19) 0.0262(19) 0.0010(15) 0.0029(16) -0.0009(15)
C51 0.018(2) 0.0231(18) 0.0185(17) 0.0001(15) -0.0021(14) 0.0028(15)
C52 0.024(2) 0.023(2) 0.0208(17) 0.0024(15) -0.0037(15) 0.0014(15)
C53 0.025(2) 0.031(2) 0.0205(17) 0.0059(15) 0.0004(15) -0.0019(16)
C54 0.029(2) 0.027(2) 0.0209(18) -0.0034(15) -0.0010(16) 0.0012(16)
C55 0.027(2) 0.0229(19) 0.0261(19) -0.0057(16) -0.0038(16) -0.0004(16)
C56 0.025(2) 0.0202(18) 0.0237(18) -0.0005(15) -0.0037(15) 0.0001(15)
C57 0.032(2) 0.0237(19) 0.0212(18) 0.0022(15) -0.0043(16) -0.0008(16)
C58 0.049(3) 0.027(2) 0.029(2) 0.0034(17) -0.0032(19) -0.0048(19)
C59 0.040(3) 0.029(2) 0.028(2) 0.0037(17) -0.0021(18) 0.0079(18)
C60 0.042(3) 0.025(2) 0.030(2) 0.0004(17) -0.0040(18) -0.0073(18)
C61 0.039(3) 0.034(2) 0.0241(19) -0.0051(17) 0.0045(18) -0.0050(18)
C62 0.062(3) 0.044(3) 0.022(2) -0.0058(19) -0.001(2) -0.007(2)
C63 0.050(3) 0.067(3) 0.037(2) -0.017(2) 0.012(2) -0.002(2)
C64 0.074(4) 0.035(2) 0.026(2) -0.0099(18) 0.003(2) 0.002(2)
C65 0.027(2) 0.0148(17) 0.0221(18) -0.0022(14) -0.0063(15) 0.0026(15)
C66 0.026(2) 0.0190(18) 0.0130(16) -0.0032(14) -0.0021(14) 0.0006(15)
C67 0.023(2) 0.0179(18) 0.0218(17) -0.0038(14) -0.0005(15) -0.0010(14)
C68 0.030(2) 0.0195(19) 0.0205(18) 0.0021(15) 0.0006(16) 0.0019(15)
C69 0.027(2) 0.0205(19) 0.0226(18) 0.0009(15) -0.0027(16) -0.0040(15)
C70 0.022(2) 0.023(2) 0.0277(19) 0.0000(16) -0.0033(16) -0.0011(15)
C71 0.027(2) 0.0230(19) 0.0174(17) -0.0047(15) -0.0016(15) 0.0007(15)
C72 0.024(2) 0.0172(18) 0.0302(19) 0.0026(15) -0.0002(16) 0.0018(15)
C73 0.021(2) 0.0195(19) 0.032(2) 0.0021(16) -0.0025(16) -0.0008(15)
C74 0.031(3) 0.025(2) 0.035(2) -0.0026(17) -0.0026(18) 0.0011(17)
C75 0.036(3) 0.041(3) 0.034(2) -0.0057(19) -0.0052(19) 0.000(2)
C76 0.038(3) 0.045(3) 0.035(2) 0.007(2) -0.012(2) 0.001(2)
C77 0.044(3) 0.041(3) 0.045(3) -0.001(2) -0.010(2) 0.019(2)
C78 0.037(3) 0.033(2) 0.035(2) -0.0022(18) 0.0003(19) 0.0111(19)
C79 0.029(2) 0.025(2) 0.036(2) 0.0116(17) 0.0039(18) 0.0100(17)
C80 0.044(3) 0.037(3) 0.061(3) 0.012(2) 0.019(2) 0.005(2)
C81 0.074(4) 0.052(3) 0.077(4) 0.025(3) 0.043(3) 0.019(3)
C82 0.084(5) 0.064(4) 0.046(3) 0.010(3) 0.029(3) 0.043(3)
C83 0.074(4) 0.055(3) 0.048(3) -0.017(2) 0.007(3) 0.022(3)
C84 0.039(3) 0.036(2) 0.040(2) -0.0050(19) 0.004(2) 0.0072(19)
C85 0.033(3) 0.027(2) 0.038(2) 0.0084(18) -0.0038(19) -0.0075(17)
C86 0.066(4) 0.038(3) 0.061(3) 0.003(2) -0.009(3) -0.022(2)
C87 0.055(4) 0.045(3) 0.076(3) 0.015(3) 0.029(3) -0.007(2)
C88 0.027(2) 0.0218(19) 0.0255(18) -0.0007(15) -0.0031(16) 0.0018(15)
C89 0.027(2) 0.022(2) 0.0292(19) 0.0011(16) -0.0082(16) 0.0043(16)
C90 0.032(3) 0.074(4) 0.063(3) -0.041(3) -0.007(2) 0.010(2)
C91 0.043(4) 0.119(5) 0.077(4) -0.061(4) 0.003(3) 0.016(3)
C92 0.029(3) 0.088(4) 0.066(3) -0.009(3) 0.004(2) 0.017(3)
C93 0.032(3) 0.058(3) 0.039(2) 0.001(2) -0.007(2) -0.005(2)
C94 0.034(3) 0.041(2) 0.030(2) -0.0016(18) -0.0025(18) -0.0075(19)
C95 0.021(2) 0.037(2) 0.0272(19) 0.0029(17) -0.0057(16) 0.0048(17)
C96 0.037(3) 0.048(3) 0.032(2) -0.001(2) -0.0077(19) 0.008(2)
C97 0.042(3) 0.086(4) 0.032(2) -0.014(3) -0.005(2) 0.012(3)
C98 0.046(4) 0.120(5) 0.028(2) 0.022(3) 0.001(2) 0.015(3)
C99 0.042(3) 0.080(4) 0.049(3) 0.031(3) 0.001(2) -0.001(3)
C100 0.030(3) 0.048(3) 0.043(2) 0.018(2) -0.006(2) -0.001(2)
C101 0.125(9) 0.078(5) 0.152(8) -0.021(6) 0.040(7) -0.001(5)
C102 0.145(11) 0.141(8) 0.132(8) -0.032(7) 0.051(8) 0.021(7)
C103 0.163(9) 0.073(5) 0.095(6) -0.006(4) 0.046(6) 0.032(5)
C104 0.094(6) 0.075(5) 0.127(6) -0.016(4) 0.029(5) -0.002(4)
C105 0.158(9) 0.076(5) 0.107(6) -0.034(5) 0.024(6) -0.037(5)
C106 0.121(8) 0.059(5) 0.145(8) -0.019(5) -0.013(6) -0.009(5)
C107 0.290(15) 0.185(10) 0.086(6) -0.022(6) -0.052(7) 0.079(10)
C108 0.125(7) 0.188(7) 0.162(7) -0.087(6) -0.010(6) 0.073(6)
C109 0.193(9) 0.212(9) 0.209(8) -0.064(7) -0.022(7) 0.046(7)
C110 0.171(8) 0.113(6) 0.172(7) -0.034(6) 0.001(7) 0.021(6)
C111 0.142(7) 0.133(6) 0.126(6) -0.014(5) 0.072(6) -0.034(5)
C112 0.103(6) 0.135(6) 0.145(6) -0.047(5) 0.033(5) 0.005(5)
C113 0.085(5) 0.066(4) 0.108(5) -0.019(4) -0.010(4) 0.020(3)
C114 0.200(11) 0.198(10) 0.075(5) -0.007(6) -0.013(6) 0.092(8)

loop_
_atom_type_symbol
_atom_type_description
_atom_type_scat_dispersion_real
_atom_type_scat_dispersion_imag
_atom_type_scat_source
C C 0.0033 0.0016 'International Tables Vol C Tables 4.2.6.8 and 6.1.1.4'
H H 0.0000 0.0000 'International Tables Vol C Tables 4.2.6.8 and 6.1.1.4'
I I -0.4742 1.8119 'International Tables Vol C Tables 4.2.6.8 and 6.1.1.4'
N N 0.0061 0.0033 'International Tables Vol C Tables 4.2.6.8 and 6.1.1.4'
O O 0.0106 0.0060 'International Tables Vol C Tables 4.2.6.8 and 6.1.1.4'
Yb Yb -0.3850 5.5486 'International Tables Vol C Tables 4.2.6.8 and 6.1.1.4'

loop_
_geom_angle_atom_site_label_1
_geom_angle_atom_site_label_2
_geom_angle_atom_site_label_3
_geom_angle
O1 Yb1 I1 99.30(6)
O1 Yb1 O2 162.44(9)
O1 Yb1 N1 77.28(9)
O1 Yb1 N2 92.70(9)
O2 Yb1 I1 98.16(7)
O2 Yb1 N1 94.70(9)
O2 Yb1 N2 78.40(9)
N1 Yb1 I1 122.91(6)
N2 Yb1 I1 114.26(7)
N2 Yb1 N1 122.80(9)
C1 O1 Yb1 143.4(2)
C51 O2 Yb1 142.1(2)
C15 N1 Yb1 125.8(2)
C15 N1 C16 112.9(3)
C16 N1 Yb1 121.3(2)
C65 N2 Yb1 125.3(2)
C65 N2 C66 111.9(3)
C66 N2 Yb1 122.77(19)
O1 C1 C2 121.4(3)
O1 C1 C6 119.1(3)
C6 C1 C2 119.4(3)
C1 C2 C7 121.7(3)
C3 C2 C1 115.8(3)
C3 C2 C7 122.4(3)
C2 C3 H3 117.0
C2 C3 C4 125.9(3)
C4 C3 H3 117.0
C3 C4 C11 120.6(3)
C5 C4 C3 116.9(3)
C5 C4 C11 122.5(3)
C4 C5 H5 119.5
C4 C5 C6 120.9(3)
C6 C5 H5 119.5
C1 C6 C5 120.7(3)
C1 C6 C15 123.2(3)
C5 C6 C15 115.8(3)
C2 C7 C8 110.1(3)
C2 C7 C9 110.1(3)
C2 C7 C10 112.3(3)
C9 C7 C8 110.0(3)
C10 C7 C8 106.9(3)
C10 C7 C9 107.3(3)
C7 C8 H8A 109.5
C7 C8 H8B 109.5
C7 C8 H8C 109.5
H8A C8 H8B 109.5
H8A C8 H8C 109.5
H8B C8 H8C 109.5
C7 C9 H9A 109.5
C7 C9 H9B 109.5
C7 C9 H9C 109.5
H9A C9 H9B 109.5
H9A C9 H9C 109.5
H9B C9 H9C 109.5
C7 C10 H10A 109.5
C7 C10 H10B 109.5
C7 C10 H10C 109.5
H10A C10 H10B 109.5
H10A C10 H10C 109.5
H10B C10 H10C 109.5
C12 C11 C4 112.2(3)
C12 C11 C13 109.1(5)
C12 C11 C14 109.2(4)
C13 C11 C4 109.0(4)
C14 C11 C4 110.0(3)
C14 C11 C13 107.2(4)
C11 C12 H12A 109.5
C11 C12 H12B 109.5
C11 C12 H12C 109.5
H12A C12 H12B 109.5
H12A C12 H12C 109.5
H12B C12 H12C 109.5
C11 C13 H13A 109.5
C11 C13 H13B 109.5
C11 C13 H13C 109.5
H13A C13 H13B 109.5
H13A C13 H13C 109.5
H13B C13 H13C 109.5
C11 C14 H14A 109.5
C11 C14 H14B 109.5
C11 C14 H14C 109.5
H14A C14 H14B 109.5
H14A C14 H14C 109.5
H14B C14 H14C 109.5
N1 C15 C6 129.5(3)
N1 C15 H15 115.2
C6 C15 H15 115.2
C17 C16 N1 117.6(3)
C21 C16 N1 121.0(3)
C21 C16 C17 121.4(3)
C16 C17 C38 119.8(3)
C18 C17 C16 117.6(3)
C18 C17 C38 122.5(3)
C17 C18 H18 118.8
C19 C18 C17 122.4(3)
C19 C18 H18 118.8
C18 C19 C20 118.4(3)
C18 C19 C35 120.5(3)
C20 C19 C35 121.0(3)
C19 C20 H20 119.1
C19 C20 C21 121.7(3)
C21 C20 H20 119.1
C16 C21 C20 118.4(3)
C16 C21 C22 121.6(3)
C20 C21 C22 120.1(3)
C21 C22 H22 105.9
C23 C22 C21 112.3(3)
C23 C22 H22 105.9
C23 C22 C29 115.1(3)
C29 C22 C21 110.9(3)
C29 C22 H22 105.9
C24 C23 C22 119.9(3)
C24 C23 C28 117.5(3)
C28 C23 C22 122.6(3)
C23 C24 H24 119.3
C23 C24 C25 121.5(4)
C25 C24 H24 119.3
C24 C25 H25 119.9
C26 C25 C24 120.1(4)
C26 C25 H25 119.9
C25 C26 H26 120.3
C27 C26 C25 119.5(4)
C27 C26 H26 120.3
C26 C27 H27 119.6
C26 C27 C28 120.8(4)
C28 C27 H27 119.6
C23 C28 H28 119.7
C27 C28 C23 120.7(4)
C27 C28 H28 119.7
C30 C29 C22 117.8(3)
C34 C29 C22 124.1(3)
C34 C29 C30 118.0(3)
C29 C30 H30 118.9
C31 C30 C29 122.1(4)
C31 C30 H30 118.9
C30 C31 H31 120.2
C32 C31 C30 119.6(4)
C32 C31 H31 120.2
C31 C32 H32 120.2
C33 C32 C31 119.7(4)
C33 C32 H32 120.2
C32 C33 H33 119.8
C32 C33 C34 120.4(4)
C34 C33 H33 119.8
C29 C34 C33 120.2(4)
C29 C34 H34 119.9
C33 C34 H34 119.9
C19 C35 H35 107.8
C19 C35 C36 111.8(3)
C19 C35 C37 111.6(3)
C36 C35 H35 107.8
C37 C35 H35 107.8
C37 C35 C36 109.9(4)
C35 C36 H36A 109.5
C35 C36 H36B 109.5
C35 C36 H36C 109.5
H36A C36 H36B 109.5
H36A C36 H36C 109.5
H36B C36 H36C 109.5
C35 C37 H37A 109.5
C35 C37 H37B 109.5
C35 C37 H37C 109.5
H37A C37 H37B 109.5
H37A C37 H37C 109.5
H37B C37 H37C 109.5
C17 C38 H38 106.1
C39 C38 C17 114.2(3)
C39 C38 H38 106.1
C45 C38 C17 112.1(3)
C45 C38 H38 106.1
C45 C38 C39 111.5(3)
C40 C39 C38 119.9(3)
C40 C39 C44 118.1(4)
C44 C39 C38 122.0(3)
C39 C40 H40 119.9
C39 C40 C41 120.2(4)
C41 C40 H40 119.9
C40 C41 H41 119.8
C42 C41 C40 120.3(5)
C42 C41 H41 119.8
C41 C42 H42 120.2
C43 C42 C41 119.5(4)
C43 C42 H42 120.2
C42 C43 H43 119.6
C42 C43 C44 120.8(4)
C44 C43 H43 119.6
C39 C44 H44 119.5
C43 C44 C39 121.1(4)
C43 C44 H44 119.5
C46 C45 C38 120.5(3)
C46 C45 C50 117.5(3)
C50 C45 C38 122.0(3)
C45 C46 H46 119.4
C45 C46 C47 121.1(4)
C47 C46 H46 119.4
C46 C47 H47 119.8
C48 C47 C46 120.5(4)
C48 C47 H47 119.8
C47 C48 H48 120.3
C47 C48 C49 119.3(4)
C49 C48 H48 120.3
C48 C49 H49 119.8
C48 C49 C50 120.5(4)
C50 C49 H49 119.8
C45 C50 H50 119.5
C49 C50 C45 121.0(4)
C49 C50 H50 119.5
O2 C51 C52 122.5(3)
O2 C51 C56 119.1(3)
C56 C51 C52 118.4(3)
C51 C52 C57 120.7(3)
C53 C52 C51 117.5(3)
C53 C52 C57 121.8(3)
C52 C53 H53 117.4
C52 C53 C54 125.1(3)
C54 C53 H53 117.4
C53 C54 C61 120.3(3)
C55 C54 C53 116.4(3)
C55 C54 C61 123.3(3)
C54 C55 H55 119.3
C54 C55 C56 121.4(3)
C56 C55 H55 119.3
C51 C56 C55 120.9(3)
C51 C56 C65 124.1(3)
C55 C56 C65 114.9(3)
C52 C57 C58 111.8(3)
C52 C57 C59 109.2(3)
C59 C57 C58 107.0(3)
C60 C57 C52 111.3(3)
C60 C57 C58 107.5(3)
C60 C57 C59 109.9(3)
C57 C58 H58A 109.5
C57 C58 H58B 109.5
C57 C58 H58C 109.5
H58A C58 H58B 109.5
H58A C58 H58C 109.5
H58B C58 H58C 109.5
C57 C59 H59A 109.5
C57 C59 H59B 109.5
C57 C59 H59C 109.5
H59A C59 H59B 109.5
H59A C59 H59C 109.5
H59B C59 H59C 109.5
C57 C60 H60A 109.5
C57 C60 H60B 109.5
C57 C60 H60C 109.5
H60A C60 H60B 109.5
H60A C60 H60C 109.5
H60B C60 H60C 109.5
C54 C61 C62 109.5(3)
C54 C61 C64 111.4(3)
C62 C61 C64 107.4(3)
C63 C61 C54 109.4(3)
C63 C61 C62 110.4(3)
C63 C61 C64 108.8(4)
C61 C62 H62A 109.5
C61 C62 H62B 109.5
C61 C62 H62C 109.5
H62A C62 H62B 109.5
H62A C62 H62C 109.5
H62B C62 H62C 109.5
C61 C63 H63A 109.5
C61 C63 H63B 109.5
C61 C63 H63C 109.5
H63A C63 H63B 109.5
H63A C63 H63C 109.5
H63B C63 H63C 109.5
C61 C64 H64A 109.5
C61 C64 H64B 109.5
C61 C64 H64C 109.5
H64A C64 H64B 109.5
H64A C64 H64C 109.5
H64B C64 H64C 109.5
N2 C65 C56 129.9(3)
N2 C65 H65 115.0
C56 C65 H65 115.0
C67 C66 N2 119.2(3)
C71 C66 N2 119.6(3)
C71 C66 C67 121.3(3)
C66 C67 C72 119.9(3)
C68 C67 C66 117.9(3)
C68 C67 C72 122.1(3)
C67 C68 H68 119.0
C69 C68 C67 122.1(3)
C69 C68 H68 119.0
C68 C69 C70 118.6(3)
C68 C69 C85 120.4(3)
C70 C69 C85 121.0(4)
C69 C70 H70 119.1
C71 C70 C69 121.9(4)
C71 C70 H70 119.1
C66 C71 C88 119.0(3)
C70 C71 C66 118.2(3)
C70 C71 C88 122.8(3)
C67 C72 H72 106.6
C67 C72 C73 112.9(3)
C67 C72 C79 110.6(3)
C73 C72 H72 106.6
C79 C72 H72 106.6
C79 C72 C73 112.9(3)
C74 C73 C72 118.6(3)
C78 C73 C72 122.7(3)
C78 C73 C74 118.7(3)
C73 C74 H74 119.9
C73 C74 C75 120.3(4)
C75 C74 H74 119.9
C74 C75 H75 119.8
C76 C75 C74 120.4(4)
C76 C75 H75 119.8
C75 C76 H76 120.0
C75 C76 C77 119.9(4)
C77 C76 H76 120.0
C76 C77 H77 120.0
C76 C77 C78 120.1(4)
C78 C77 H77 120.0
C73 C78 C77 120.6(4)
C73 C78 H78 119.7
C77 C78 H78 119.7
C80 C79 C72 119.7(4)
C84 C79 C72 121.7(4)
C84 C79 C80 118.6(4)
C79 C80 H80 119.7
C79 C80 C81 120.7(5)
C81 C80 H80 119.7
C80 C81 H81 120.0
C82 C81 C80 120.0(5)
C82 C81 H81 120.0
C81 C82 H82 120.1
C81 C82 C83 119.8(5)
C83 C82 H82 120.1
C82 C83 H83 119.6
C82 C83 C84 120.9(5)
C84 C83 H83 119.6
C79 C84 C83 120.0(4)
C79 C84 H84 120.0
C83 C84 H84 120.0
C69 C85 H85 106.7
C86 C85 C69 110.9(3)
C86 C85 H85 106.7
C86 C85 C87 112.2(4)
C87 C85 C69 113.2(3)
C87 C85 H85 106.7
C85 C86 H86A 109.5
C85 C86 H86B 109.5
C85 C86 H86C 109.5
H86A C86 H86B 109.5
H86A C86 H86C 109.5
H86B C86 H86C 109.5
C85 C87 H87A 109.5
C85 C87 H87B 109.5
C85 C87 H87C 109.5
H87A C87 H87B 109.5
H87A C87 H87C 109.5
H87B C87 H87C 109.5
C71 C88 H88 105.9
C71 C88 C89 112.2(3)
C89 C88 H88 105.9
C95 C88 C71 112.7(3)
C95 C88 H88 105.9
C95 C88 C89 113.5(3)
C90 C89 C88 119.3(4)
C90 C89 C94 117.9(4)
C94 C89 C88 122.7(3)
C89 C90 H90 119.6
C89 C90 C91 120.9(4)
C91 C90 H90 119.6
C90 C91 H91 119.6
C92 C91 C90 120.7(5)
C92 C91 H91 119.6
C91 C92 H92 120.4
C93 C92 C91 119.2(5)
C93 C92 H92 120.4
C92 C93 H93 120.1
C92 C93 C94 119.7(4)
C94 C93 H93 120.1
C89 C94 C93 121.5(4)
C89 C94 H94 119.2
C93 C94 H94 119.2
C96 C95 C88 122.8(3)
C96 C95 C100 118.0(4)
C100 C95 C88 119.2(3)
C95 C96 H96 119.8
C95 C96 C97 120.3(4)
C97 C96 H96 119.8
C96 C97 H97 119.9
C98 C97 C96 120.2(5)
C98 C97 H97 119.9
C97 C98 H98 120.0
C97 C98 C99 120.0(4)
C99 C98 H98 120.0
C98 C99 H99 120.2
C100 C99 C98 119.7(5)
C100 C99 H99 120.2
C95 C100 H100 119.1
C99 C100 C95 121.8(5)
C99 C100 H100 119.1
C102 C101 H101 116.4
C106 C101 H101 116.4
C106 C101 C102 127.1(10)
C101 C102 H102 121.0
C103 C102 C101 117.9(9)
C103 C102 H102 121.0
C102 C103 C104 120.7(10)
C102 C103 C107 119.2(9)
C104 C103 C107 120.0(9)
C103 C104 H104 119.7
C103 C104 C105 120.6(8)
C105 C104 H104 119.7
C104 C105 H105 120.9
C106 C105 C104 118.3(8)
C106 C105 H105 120.9
C101 C106 C105 115.3(9)
C101 C106 H106 122.4
C105 C106 H106 122.4
C103 C107 H10D 109.5
C103 C107 H10E 109.5
C103 C107 H10F 109.5
H10D C107 H10E 109.5
H10D C107 H10F 109.5
H10E C107 H10F 109.5
C109 C108 H108 120.2
C113 C108 H108 120.2
C113 C108 C109 119.6(9)
C108 C109 H109 116.8
C110 C109 C108 126.5(13)
C110 C109 H109 116.8
C109 C110 H110 124.2
C109 C110 C111 111.7(12)
C111 C110 H110 124.2
C110 C111 H111 116.7
C110 C111 C112 126.6(10)
C112 C111 H111 116.7
C111 C112 H112 121.0
C111 C112 C113 117.9(9)
C113 C112 H112 121.0
C108 C113 C112 115.1(8)
C108 C113 C114 125.4(7)
C112 C113 C114 119.1(8)
C113 C114 H11A 109.5
C113 C114 H11B 109.5
C113 C114 H11C 109.5
H11A C114 H11B 109.5
H11A C114 H11C 109.5
H11B C114 H11C 109.5

loop_
_geom_bond_atom_site_label_1
_geom_bond_atom_site_label_2
_geom_bond_distance
Yb1 I1 2.8872(3)
Yb1 O1 2.086(2)
Yb1 O2 2.095(2)
Yb1 N1 2.360(3)
Yb1 N2 2.349(3)
O1 C1 1.328(4)
O2 C51 1.324(4)
N1 C15 1.308(4)
N1 C16 1.459(4)
N2 C65 1.308(4)
N2 C66 1.459(4)
C1 C2 1.437(5)
C1 C6 1.405(5)
C2 C3 1.392(5)
C2 C7 1.513(5)
C3 H3 0.9500
C3 C4 1.397(5)
C4 C5 1.377(5)
C4 C11 1.544(5)
C5 H5 0.9500
C5 C6 1.418(4)
C6 C15 1.430(5)
C7 C8 1.543(5)
C7 C9 1.533(5)
C7 C10 1.530(5)
C8 H8A 0.9800
C8 H8B 0.9800
C8 H8C 0.9800
C9 H9A 0.9800
C9 H9B 0.9800
C9 H9C 0.9800
C10 H10A 0.9800
C10 H10B 0.9800
C10 H10C 0.9800
C11 C12 1.485(7)
C11 C13 1.533(6)
C11 C14 1.514(6)
C12 H12A 0.9800
C12 H12B 0.9800
C12 H12C 0.9800
C13 H13A 0.9800
C13 H13B 0.9800
C13 H13C 0.9800
C14 H14A 0.9800
C14 H14B 0.9800
C14 H14C 0.9800
C15 H15 0.9500
C16 C17 1.409(5)
C16 C21 1.392(5)
C17 C18 1.392(5)
C17 C38 1.527(5)
C18 H18 0.9500
C18 C19 1.383(5)
C19 C20 1.386(5)
C19 C35 1.516(5)
C20 H20 0.9500
C20 C21 1.398(5)
C21 C22 1.536(4)
C22 H22 1.0000
C22 C23 1.521(5)
C22 C29 1.526(5)
C23 C24 1.374(5)
C23 C28 1.393(5)
C24 H24 0.9500
C24 C25 1.384(5)
C25 H25 0.9500
C25 C26 1.368(6)
C26 H26 0.9500
C26 C27 1.359(5)
C27 H27 0.9500
C27 C28 1.381(5)
C28 H28 0.9500
C29 C30 1.385(5)
C29 C34 1.374(5)
C30 H30 0.9500
C30 C31 1.375(5)
C31 H31 0.9500
C31 C32 1.373(6)
C32 H32 0.9500
C32 C33 1.371(6)
C33 H33 0.9500
C33 C34 1.405(6)
C34 H34 0.9500
C35 H35 1.0000
C35 C36 1.523(6)
C35 C37 1.521(5)
C36 H36A 0.9800
C36 H36B 0.9800
C36 H36C 0.9800
C37 H37A 0.9800
C37 H37B 0.9800
C37 H37C 0.9800
C38 H38 1.0000
C38 C39 1.519(5)
C38 C45 1.518(5)
C39 C40 1.386(5)
C39 C44 1.391(5)
C40 H40 0.9500
C40 C41 1.393(6)
C41 H41 0.9500
C41 C42 1.378(7)
C42 H42 0.9500
C42 C43 1.361(6)
C43 H43 0.9500
C43 C44 1.372(5)
C44 H44 0.9500
C45 C46 1.382(5)
C45 C50 1.389(5)
C46 H46 0.9500
C46 C47 1.390(6)
C47 H47 0.9500
C47 C48 1.364(6)
C48 H48 0.9500
C48 C49 1.373(6)
C49 H49 0.9500
C49 C50 1.385(5)
C50 H50 0.9500
C51 C52 1.425(5)
C51 C56 1.406(5)
C52 C53 1.387(5)
C52 C57 1.542(5)
C53 H53 0.9500
C53 C54 1.403(5)
C54 C55 1.377(5)
C54 C61 1.532(5)
C55 H55 0.9500
C55 C56 1.416(5)
C56 C65 1.430(5)
C57 C58 1.544(5)
C57 C59 1.542(5)
C57 C60 1.525(5)
C58 H58A 0.9800
C58 H58B 0.9800
C58 H58C 0.9800
C59 H59A 0.9800
C59 H59B 0.9800
C59 H59C 0.9800
C60 H60A 0.9800
C60 H60B 0.9800
C60 H60C 0.9800
C61 C62 1.535(6)
C61 C63 1.532(6)
C61 C64 1.536(5)
C62 H62A 0.9800
C62 H62B 0.9800
C62 H62C 0.9800
C63 H63A 0.9800
C63 H63B 0.9800
C63 H63C 0.9800
C64 H64A 0.9800
C64 H64B 0.9800
C64 H64C 0.9800
C65 H65 0.9500
C66 C67 1.407(5)
C66 C71 1.402(5)
C67 C68 1.393(5)
C67 C72 1.520(5)
C68 H68 0.9500
C68 C69 1.375(5)
C69 C70 1.398(5)
C69 C85 1.529(5)
C70 H70 0.9500
C70 C71 1.381(5)
C71 C88 1.528(5)
C72 H72 1.0000
C72 C73 1.533(5)
C72 C79 1.525(5)
C73 C74 1.387(5)
C73 C78 1.379(5)
C74 H74 0.9500
C74 C75 1.390(5)
C75 H75 0.9500
C75 C76 1.361(6)
C76 H76 0.9500
C76 C77 1.378(6)
C77 H77 0.9500
C77 C78 1.385(5)
C78 H78 0.9500
C79 C80 1.382(5)
C79 C84 1.380(6)
C80 H80 0.9500
C80 C81 1.388(6)
C81 H81 0.9500
C81 C82 1.358(8)
C82 H82 0.9500
C82 C83 1.367(7)
C83 H83 0.9500
C83 C84 1.383(6)
C84 H84 0.9500
C85 H85 1.0000
C85 C86 1.511(6)
C85 C87 1.517(6)
C86 H86A 0.9800
C86 H86B 0.9800
C86 H86C 0.9800
C87 H87A 0.9800
C87 H87B 0.9800
C87 H87C 0.9800
C88 H88 1.0000
C88 C89 1.533(5)
C88 C95 1.513(5)
C89 C90 1.377(5)
C89 C94 1.380(5)
C90 H90 0.9500
C90 C91 1.378(7)
C91 H91 0.9500
C91 C92 1.374(7)
C92 H92 0.9500
C92 C93 1.373(6)
C93 H93 0.9500
C93 C94 1.385(6)
C94 H94 0.9500
C95 C96 1.384(5)
C95 C100 1.397(5)
C96 H96 0.9500
C96 C97 1.395(6)
C97 H97 0.9500
C97 C98 1.377(7)
C98 H98 0.9500
C98 C99 1.380(7)
C99 H99 0.9500
C99 C100 1.367(6)
C100 H100 0.9500
C101 H101 0.9500
C101 C102 1.385(11)
C101 C106 1.307(10)
C102 H102 0.9500
C102 C103 1.321(11)
C103 C104 1.345(9)
C103 C107 1.528(11)
C104 H104 0.9500
C104 C105 1.440(10)
C105 H105 0.9500
C105 C106 1.415(11)
C106 H106 0.9500
C107 H10D 0.9800
C107 H10E 0.9800
C107 H10F 0.9800
C108 H108 0.9500
C108 C109 1.456(13)
C108 C113 1.307(10)
C109 H109 0.9500
C109 C110 1.245(12)
C110 H110 0.9500
C110 C111 1.351(12)
C111 H111 0.9500
C111 C112 1.402(11)
C112 H112 0.9500
C112 C113 1.408(9)
C113 C114 1.438(9)
C114 H11A 0.9800
C114 H11B 0.9800
C114 H11C 0.9800

loop_
_geom_torsion_atom_site_label_1
_geom_torsion_atom_site_label_2
_geom_torsion_atom_site_label_3
_geom_torsion_atom_site_label_4
_geom_torsion
Yb1 O1 C1 C2 -163.8(3)
Yb1 O1 C1 C6 14.5(5)
Yb1 O2 C51 C52 -164.9(3)
Yb1 O2 C51 C56 15.3(6)
Yb1 N1 C15 C6 9.5(5)
Yb1 N1 C16 C17 -78.5(3)
Yb1 N1 C16 C21 103.3(3)
Yb1 N2 C65 C56 2.3(5)
Yb1 N2 C66 C67 96.7(3)
Yb1 N2 C66 C71 -85.3(3)
O1 C1 C2 C3 -175.3(3)
O1 C1 C2 C7 5.3(5)
O1 C1 C6 C5 175.4(3)
O1 C1 C6 C15 -12.5(5)
O2 C51 C52 C53 -173.5(3)
O2 C51 C52 C57 7.1(5)
O2 C51 C56 C55 173.8(3)
O2 C51 C56 C65 -9.6(5)
N1 C16 C17 C18 -176.2(3)
N1 C16 C17 C38 1.4(4)
N1 C16 C21 C20 177.1(3)
N1 C16 C21 C22 -1.5(5)
N2 C66 C67 C68 178.3(3)
N2 C66 C67 C72 2.2(4)
N2 C66 C71 C70 -177.2(3)
N2 C66 C71 C88 1.7(4)
C1 C2 C3 C4 -2.7(5)
C1 C2 C7 C8 57.0(4)
C1 C2 C7 C9 -64.5(4)
C1 C2 C7 C10 176.0(3)
C1 C6 C15 N1 1.3(5)
C2 C1 C6 C5 -6.3(5)
C2 C1 C6 C15 165.9(3)
C2 C3 C4 C5 -1.4(5)
C2 C3 C4 C11 -179.4(3)
C3 C2 C7 C8 -122.4(4)
C3 C2 C7 C9 116.2(4)
C3 C2 C7 C10 -3.4(5)
C3 C4 C5 C6 1.8(5)
C3 C4 C11 C12 -178.0(4)
C3 C4 C11 C13 60.9(5)
C3 C4 C11 C14 -56.3(5)
C4 C5 C6 C1 2.0(5)
C4 C5 C6 C15 -170.7(3)
C5 C4 C11 C12 4.1(6)
C5 C4 C11 C13 -117.0(5)
C5 C4 C11 C14 125.8(4)
C5 C6 C15 N1 173.8(3)
C6 C1 C2 C3 6.4(5)
C6 C1 C2 C7 -173.0(3)
C7 C2 C3 C4 176.7(3)
C11 C4 C5 C6 179.8(3)
C15 N1 C16 C17 100.3(3)
C15 N1 C16 C21 -77.9(4)
C16 N1 C15 C6 -169.2(3)
C16 C17 C18 C19 -1.0(5)
C16 C17 C38 C39 166.0(3)
C16 C17 C38 C45 -66.0(4)
C16 C21 C22 C23 91.6(4)
C16 C21 C22 C29 -138.0(3)
C17 C16 C21 C20 -1.0(5)
C17 C16 C21 C22 -179.7(3)
C17 C18 C19 C20 -1.1(5)
C17 C18 C19 C35 178.1(3)
C17 C38 C39 C40 -94.8(5)
C17 C38 C39 C44 85.6(5)
C17 C38 C45 C46 142.0(3)
C17 C38 C45 C50 -37.4(4)
C18 C17 C38 C39 -16.6(5)
C18 C17 C38 C45 111.4(4)
C18 C19 C20 C21 2.2(5)
C18 C19 C35 C36 -121.6(4)
C18 C19 C35 C37 114.8(4)
C19 C20 C21 C16 -1.1(5)
C19 C20 C21 C22 177.5(3)
C20 C19 C35 C36 57.6(5)
C20 C19 C35 C37 -66.0(5)
C20 C21 C22 C23 -87.0(4)
C20 C21 C22 C29 43.4(4)
C21 C16 C17 C18 2.1(5)
C21 C16 C17 C38 179.6(3)
C21 C22 C23 C24 -130.9(4)
C21 C22 C23 C28 49.2(5)
C21 C22 C29 C30 58.8(4)
C21 C22 C29 C34 -125.4(4)
C22 C23 C24 C25 179.9(4)
C22 C23 C28 C27 179.3(4)
C22 C29 C30 C31 176.7(4)
C22 C29 C34 C33 -175.6(4)
C23 C22 C29 C30 -172.2(3)
C23 C22 C29 C34 3.6(5)
C23 C24 C25 C26 1.0(7)
C24 C23 C28 C27 -0.6(6)
C24 C25 C26 C27 -1.2(7)
C25 C26 C27 C28 0.4(7)
C26 C27 C28 C23 0.4(7)
C28 C23 C24 C25 -0.1(6)
C29 C22 C23 C24 100.9(4)
C29 C22 C23 C28 -79.0(4)
C29 C30 C31 C32 -1.6(6)
C30 C29 C34 C33 0.2(6)
C30 C31 C32 C33 1.7(7)
C31 C32 C33 C34 -0.9(8)
C32 C33 C34 C29 -0.1(8)
C34 C29 C30 C31 0.6(6)
C35 C19 C20 C21 -177.0(3)
C38 C17 C18 C19 -178.4(3)
C38 C39 C40 C41 -177.3(5)
C38 C39 C44 C43 177.6(4)
C38 C45 C46 C47 -178.6(4)
C38 C45 C50 C49 179.5(3)
C39 C38 C45 C46 -88.6(4)
C39 C38 C45 C50 92.0(4)
C39 C40 C41 C42 -1.5(10)
C40 C39 C44 C43 -2.1(7)
C40 C41 C42 C43 0.2(10)
C41 C42 C43 C44 0.2(9)
C42 C43 C44 C39 0.8(8)
C44 C39 C40 C41 2.4(8)
C45 C38 C39 C40 136.9(4)
C45 C38 C39 C44 -42.8(5)
C45 C46 C47 C48 -1.7(7)
C46 C45 C50 C49 0.1(5)
C46 C47 C48 C49 1.5(7)
C47 C48 C49 C50 -0.6(6)
C48 C49 C50 C45 -0.2(5)
C50 C45 C46 C47 0.8(6)
C51 C52 C53 C54 -1.8(6)
C51 C52 C57 C58 174.3(3)
C51 C52 C57 C59 56.2(4)
C51 C52 C57 C60 -65.4(4)
C51 C56 C65 N2 2.2(6)
C52 C51 C56 C55 -5.9(5)
C52 C51 C56 C65 170.6(3)
C52 C53 C54 C55 -3.2(6)
C52 C53 C54 C61 178.3(4)
C53 C52 C57 C58 -5.1(5)
C53 C52 C57 C59 -123.2(4)
C53 C52 C57 C60 115.2(4)
C53 C54 C55 C56 3.7(6)
C53 C54 C61 C62 59.2(5)
C53 C54 C61 C63 -61.9(5)
C53 C54 C61 C64 177.7(4)
C54 C55 C56 C51 0.8(6)
C54 C55 C56 C65 -176.1(3)
C55 C54 C61 C62 -119.2(4)
C55 C54 C61 C63 119.7(4)
C55 C54 C61 C64 -0.6(6)
C55 C56 C65 N2 178.9(4)
C56 C51 C52 C53 6.3(5)
C56 C51 C52 C57 -173.1(3)
C57 C52 C53 C54 177.6(4)
C61 C54 C55 C56 -177.8(4)
C65 N2 C66 C67 -84.1(4)
C65 N2 C66 C71 93.9(4)
C66 N2 C65 C56 -176.9(4)
C66 C67 C68 C69 -1.9(5)
C66 C67 C72 C73 -150.5(3)
C66 C67 C72 C79 81.9(4)
C66 C71 C88 C89 158.9(3)
C66 C71 C88 C95 -71.5(4)
C67 C66 C71 C70 0.7(5)
C67 C66 C71 C88 179.6(3)
C67 C68 C69 C70 2.3(5)
C67 C68 C69 C85 -177.3(3)
C67 C72 C73 C74 62.5(4)
C67 C72 C73 C78 -119.7(4)
C67 C72 C79 C80 -142.8(4)
C67 C72 C79 C84 36.9(5)
C68 C67 C72 C73 33.6(4)
C68 C67 C72 C79 -94.1(4)
C68 C69 C70 C71 -1.2(5)
C68 C69 C85 C86 100.6(4)
C68 C69 C85 C87 -132.3(4)
C69 C70 C71 C66 -0.3(5)
C69 C70 C71 C88 -179.2(3)
C70 C69 C85 C86 -79.0(5)
C70 C69 C85 C87 48.1(5)
C70 C71 C88 C89 -22.2(5)
C70 C71 C88 C95 107.3(4)
C71 C66 C67 C68 0.3(5)
C71 C66 C67 C72 -175.8(3)
C71 C88 C89 C90 -84.0(4)
C71 C88 C89 C94 91.8(4)
C71 C88 C95 C96 -38.4(5)
C71 C88 C95 C100 140.4(4)
C72 C67 C68 C69 174.1(3)
C72 C73 C74 C75 177.0(4)
C72 C73 C78 C77 -177.5(4)
C72 C79 C80 C81 179.3(4)
C72 C79 C84 C83 -179.5(4)
C73 C72 C79 C80 89.6(4)
C73 C72 C79 C84 -90.8(4)
C73 C74 C75 C76 1.4(6)
C74 C73 C78 C77 0.4(6)
C74 C75 C76 C77 -1.2(7)
C75 C76 C77 C78 0.6(7)
C76 C77 C78 C73 -0.2(7)
C78 C73 C74 C75 -1.0(6)
C79 C72 C73 C74 -171.1(3)
C79 C72 C73 C78 6.8(5)
C79 C80 C81 C82 0.0(7)
C80 C79 C84 C83 0.2(6)
C80 C81 C82 C83 0.5(8)
C81 C82 C83 C84 -0.7(8)
C82 C83 C84 C79 0.3(7)
C84 C79 C80 C81 -0.3(6)
C85 C69 C70 C71 178.4(3)
C88 C89 C90 C91 175.2(5)
C88 C89 C94 C93 -176.0(4)
C88 C95 C96 C97 179.6(4)
C88 C95 C100 C99 -179.2(4)
C89 C88 C95 C96 90.5(4)
C89 C88 C95 C100 -90.8(4)
C89 C90 C91 C92 1.1(9)
C90 C89 C94 C93 -0.1(6)
C90 C91 C92 C93 -0.5(9)
C91 C92 C93 C94 -0.4(8)
C92 C93 C94 C89 0.7(7)
C94 C89 C90 C91 -0.8(7)
C95 C88 C89 C90 146.9(4)
C95 C88 C89 C94 -37.3(5)
C95 C96 C97 C98 -1.4(7)
C96 C95 C100 C99 -0.3(6)
C96 C97 C98 C99 1.6(8)
C97 C98 C99 C100 -1.2(8)
C98 C99 C100 C95 0.5(7)
C100 C95 C96 C97 0.8(6)
C101 C102 C103 C104 0.8(14)
C101 C102 C103 C107 -175.2(8)
C102 C101 C106 C105 -4.0(13)
C102 C103 C104 C105 -2.8(12)
C103 C104 C105 C106 1.5(11)
C104 C105 C106 C101 1.7(11)
C106 C101 C102 C103 2.9(15)
C107 C103 C104 C105 173.2(7)
C108 C109 C110 C111 -11(2)
C109 C108 C113 C112 -16.1(15)
C109 C108 C113 C114 171.5(10)
C109 C110 C111 C112 -0.1(17)
C110 C111 C112 C113 2.5(15)
C111 C112 C113 C108 6.3(12)
C111 C112 C113 C114 179.2(8)
C113 C108 C109 C110 21(2)
